data_7715674
loop_
_publ_author_name
'Ghosh, Moushakhi'
'Parvin, Nasrina'
'Panwaria, Prakash'
'Tothadi, Srinu'
'Bakthavatsalam, Rangarajan'
'Therambram, Arshad'
'Khan, Shabana'

_publ_section_title
;
 Diverse structural reactivity patterns of a POCOP ligand with coinage
 metals.
;
_journal_issue 18
_journal_name_full 'Dalton transactions (Cambridge, England : 2003)'
_journal_page_first 7763
_journal_page_last 7774
_journal_paper_doi 10.1039/d3dt03921h
_journal_volume 53
_journal_year 2024
_chemical_formula_moiety 'C76 H80 Cu4 I4 O4 P4, 2(C H2 Cl2)'
_chemical_formula_sum 'C78 H84 Cl4 Cu4 I4 O4 P4'
_chemical_formula_weight 2112.89
_space_group_crystal_system triclinic
_space_group_IT_number 2
_space_group_name_Hall '-P 1'
_space_group_name_H-M_alt 'P -1'
_atom_sites_solution_hydrogens geom
_audit_creation_date 2024-03-30
_audit_creation_method
;
Olex2 1.3
(compiled 2020.11.12 svn.r5f609507 for OlexSys, GUI svn.r6272)
;
_audit_update_record
;
2024-03-30 deposited with the CCDC.	2024-04-02 downloaded from the CCDC.
;
_cell_angle_alpha 102.657(4)
_cell_angle_beta 101.013(5)
_cell_angle_gamma 91.511(5)
_cell_formula_units_Z 1
_cell_length_a 11.0314(18)
_cell_length_b 13.720(2)
_cell_length_c 15.256(2)
_cell_measurement_reflns_used 8877
_cell_measurement_temperature 100
_cell_measurement_theta_max 28.27
_cell_measurement_theta_min 2.49
_cell_volume 2205.8(6)
_computing_cell_refinement 'SAINT V8.40A (?, 2016)'
_computing_data_reduction 'SAINT V8.40A (?, 2016)'
_computing_molecular_graphics 'Olex2 1.3 (Dolomanov et al., 2009)'
_computing_publication_material 'Olex2 1.3 (Dolomanov et al., 2009)'
_computing_structure_refinement 'ShelXL (Sheldrick, 2015)'
_computing_structure_solution 'ShelXT (Sheldrick, 2015)'
_diffrn_ambient_temperature 100.0
_diffrn_measured_fraction_theta_full 0.999
_diffrn_measured_fraction_theta_max 0.996
_diffrn_measurement_device_type 'Bruker APEX-II CCD'
_diffrn_measurement_method '\f and \w scans'
_diffrn_radiation_type MoK\a
_diffrn_radiation_wavelength 0.71073
_diffrn_reflns_av_R_equivalents 0.0546
_diffrn_reflns_av_unetI/netI 0.0368
_diffrn_reflns_Laue_measured_fraction_full 0.999
_diffrn_reflns_Laue_measured_fraction_max 0.996
_diffrn_reflns_limit_h_max 14
_diffrn_reflns_limit_h_min -14
_diffrn_reflns_limit_k_max 18
_diffrn_reflns_limit_k_min -18
_diffrn_reflns_limit_l_max 20
_diffrn_reflns_limit_l_min -20
_diffrn_reflns_number 94097
_diffrn_reflns_point_group_measured_fraction_full 0.999
_diffrn_reflns_point_group_measured_fraction_max 0.996
_diffrn_reflns_theta_full 25.242
_diffrn_reflns_theta_max 28.404
_diffrn_reflns_theta_min 2.292
_exptl_absorpt_coefficient_mu 2.587
_exptl_absorpt_correction_T_max 0.7457
_exptl_absorpt_correction_T_min 0.5959
_exptl_absorpt_correction_type multi-scan
_exptl_absorpt_process_details
'SADABS-2016/2 (Bruker,2016/2) was used for absorption correction. wR2(int) was 0.0958 before and 0.0622 after correction. The Ratio of minimum to maximum transmission is 0.7991. The \l/2 correction factor is Not present.'
_exptl_crystal_colour colourless
_exptl_crystal_colour_primary colourless
_exptl_crystal_density_diffrn 1.591
_exptl_crystal_description needle
_exptl_crystal_F_000 1040
_exptl_crystal_size_max 0.37
_exptl_crystal_size_mid 0.16
_exptl_crystal_size_min 0.12
_refine_diff_density_max 1.513
_refine_diff_density_min -1.436
_refine_diff_density_rms 0.122
_refine_ls_extinction_method none
_refine_ls_goodness_of_fit_ref 1.031
_refine_ls_hydrogen_treatment constr
_refine_ls_matrix_type full
_refine_ls_number_parameters 448
_refine_ls_number_reflns 11045
_refine_ls_number_restraints 0
_refine_ls_restrained_S_all 1.031
_refine_ls_R_factor_all 0.0554
_refine_ls_R_factor_gt 0.0368
_refine_ls_shift/su_max 0.001
_refine_ls_shift/su_mean 0.000
_refine_ls_structure_factor_coef Fsqd
_refine_ls_weighting_details 'w=1/[\s^2^(Fo^2^)+(0.0273P)^2^+6.2416P] where P=(Fo^2^+2Fc^2^)/3'
_refine_ls_weighting_scheme calc
_refine_ls_wR_factor_gt 0.0750
_refine_ls_wR_factor_ref 0.0822
_reflns_Friedel_coverage 0.000
_reflns_number_gt 8717
_reflns_number_total 11045
_reflns_threshold_expression 'I > 2\s(I)'
_cod_data_source_file d3dt03921h2.cif
_cod_data_source_block mo_mg_resp_cui_solve_1_0m_a
_cod_depositor_comments 'Adding full bibliography for 7715672--7715682.cif.'
_cod_original_cell_volume 2205.7(6)
_cod_database_code 7715674
_shelx_shelxl_version_number 2018/3
_shelx_space_group_comment
;
The symmetry employed for this shelxl refinement is uniquely defined
by the following loop, which should always be used as a source of
symmetry information in preference to the above space-group names.
They are only intended as comments.
;
_shelx_estimated_absorpt_t_max 0.747
_shelx_estimated_absorpt_t_min 0.448
_olex2_refinement_description
;
1.a Secondary CH2 refined with riding coordinates:
 C39(H39A,H39B)
1.b Aromatic/amide H refined with riding coordinates:
 C18(H18), C28(H28), C15(H15), C12(H12), C32(H32), C8(H8), C33(H33), C11(H11),
 C30(H30), C29(H29), C10(H10), C34(H34), C31(H31), C9(H9), C6(H6), C2(H2),
 C35(H35), C37(H37), C5(H5), C3(H3), C4(H4), C36(H36)
1.c Idealised Me refined as rotating group:
 C21(H21A,H21B,H21C), C24(H24A,H24B,H24C), C25(H25A,H25B,H25C), C20(H20A,H20B,
 H20C), C22(H22A,H22B,H22C), C26(H26A,H26B,H26C)
;
_olex2_submission_special_instructions 'No special instructions were received'

loop_
_space_group_symop_operation_xyz
'x, y, z'
'-x, -y, -z'

loop_
_atom_site_label
_atom_site_type_symbol
_atom_site_fract_x
_atom_site_fract_y
_atom_site_fract_z
_atom_site_U_iso_or_equiv
_atom_site_adp_type
_atom_site_occupancy
_atom_site_site_symmetry_order
_atom_site_calc_flag
_atom_site_refinement_flags_posn
_atom_site_refinement_flags_adp
_atom_site_refinement_flags_occupancy
_atom_site_disorder_assembly
_atom_site_disorder_group
I1 I 0.37234(2) 0.42354(2) 0.37652(2) 0.02057(6) Uani 1 1 d . . . . .
I2 I 0.70795(2) 0.29778(2) 0.47882(2) 0.02546(6) Uani 1 1 d . . . . .
Cu2 Cu 0.57810(4) 0.35745(3) 0.34855(3) 0.02282(10) Uani 1 1 d . . . . .
Cu1 Cu 0.47651(4) 0.60527(3) 0.46232(3) 0.02599(10) Uani 1 1 d . . . . .
P1 P 0.58529(8) 0.68837(6) 0.38986(6) 0.01684(17) Uani 1 1 d . . . . .
P2 P 0.63319(8) 0.31635(6) 0.21497(6) 0.01704(17) Uani 1 1 d . . . . .
O1 O 0.5211(2) 0.69287(16) 0.28408(15) 0.0184(5) Uani 1 1 d . . . . .
O2 O 0.5537(2) 0.35422(16) 0.12765(15) 0.0179(5) Uani 1 1 d . . . . .
C38 C 0.7410(3) 0.6533(3) 0.3809(2) 0.0220(7) Uani 1 1 d . . . . .
C18 C 0.5334(3) 0.5230(2) 0.2058(2) 0.0166(6) Uani 1 1 d . . . . .
H18 H 0.614999 0.524512 0.240527 0.020 Uiso 1 1 calc R . . . .
C17 C 0.4662(3) 0.6066(2) 0.2202(2) 0.0161(6) Uani 1 1 d . . . . .
C16 C 0.3473(3) 0.6085(2) 0.1683(2) 0.0152(6) Uani 1 1 d . . . . .
C13 C 0.4828(3) 0.4370(2) 0.1413(2) 0.0160(6) Uani 1 1 d . . . . .
C28 C 0.6130(4) 0.8926(3) 0.3855(3) 0.0307(8) Uani 1 1 d . . . . .
H28 H 0.594159 0.872225 0.320476 0.037 Uiso 1 1 calc R . . . .
C7 C 0.7917(3) 0.3456(2) 0.2077(2) 0.0201(7) Uani 1 1 d . . . . .
C14 C 0.3644(3) 0.4326(2) 0.0873(2) 0.0149(6) Uani 1 1 d . . . . .
C15 C 0.3019(3) 0.5202(2) 0.1035(2) 0.0167(6) Uani 1 1 d . . . . .
H15 H 0.221406 0.519416 0.067350 0.020 Uiso 1 1 calc R . . . .
C23 C 0.2722(3) 0.7018(2) 0.1788(2) 0.0174(6) Uani 1 1 d . . . . .
C19 C 0.3065(3) 0.3386(2) 0.0144(2) 0.0175(6) Uani 1 1 d . . . . .
C27 C 0.6117(3) 0.8218(2) 0.4384(2) 0.0212(7) Uani 1 1 d . . . . .
C12 C 0.8217(3) 0.4031(3) 0.1493(2) 0.0240(7) Uani 1 1 d . . . . .
H12 H 0.757957 0.427768 0.110400 0.029 Uiso 1 1 calc R . . . .
C32 C 0.6392(4) 0.8525(3) 0.5334(3) 0.0322(9) Uani 1 1 d . . . . .
H32 H 0.637962 0.804608 0.569775 0.039 Uiso 1 1 calc R . . . .
C21 C 0.2951(4) 0.2500(3) 0.0589(3) 0.0284(8) Uani 1 1 d . . . . .
H21A H 0.377871 0.232673 0.084577 0.043 Uiso 1 1 calc GR . . . .
H21B H 0.251593 0.192349 0.012600 0.043 Uiso 1 1 calc GR . . . .
H21C H 0.248408 0.268309 0.107966 0.043 Uiso 1 1 calc GR . . . .
C24 C 0.2559(4) 0.7369(3) 0.2778(2) 0.0294(8) Uani 1 1 d . . . . .
H24A H 0.220467 0.680982 0.297389 0.044 Uiso 1 1 calc GR . . . .
H24B H 0.200224 0.791495 0.281787 0.044 Uiso 1 1 calc GR . . . .
H24C H 0.336598 0.760769 0.317722 0.044 Uiso 1 1 calc GR . . . .
C8 C 0.8865(3) 0.3100(3) 0.2648(3) 0.0305(8) Uani 1 1 d . . . . .
H8 H 0.866944 0.270792 0.305060 0.037 Uiso 1 1 calc R . . . .
C1 C 0.6158(3) 0.1819(2) 0.1724(2) 0.0229(7) Uani 1 1 d . . . . .
C33 C 0.7854(4) 0.5717(3) 0.4141(3) 0.0304(8) Uani 1 1 d . . . . .
H33 H 0.735192 0.536311 0.442659 0.036 Uiso 1 1 calc R . . . .
C25 C 0.1425(3) 0.6809(3) 0.1185(3) 0.0280(8) Uani 1 1 d . . . . .
H25A H 0.148941 0.659983 0.054013 0.042 Uiso 1 1 calc GR . . . .
H25B H 0.097546 0.741805 0.127422 0.042 Uiso 1 1 calc GR . . . .
H25C H 0.097800 0.627463 0.135512 0.042 Uiso 1 1 calc GR . . . .
C11 C 0.9446(3) 0.4242(3) 0.1480(3) 0.0290(8) Uani 1 1 d . . . . .
H11 H 0.964746 0.463135 0.107653 0.035 Uiso 1 1 calc R . . . .
C30 C 0.6698(4) 1.0231(3) 0.5221(3) 0.0416(11) Uani 1 1 d . . . . .
H30 H 0.689865 1.091913 0.550556 0.050 Uiso 1 1 calc R . . . .
C20 C 0.3862(4) 0.3142(3) -0.0585(2) 0.0301(8) Uani 1 1 d . . . . .
H20A H 0.396167 0.372857 -0.084072 0.045 Uiso 1 1 calc GR . . . .
H20B H 0.345814 0.257738 -0.107568 0.045 Uiso 1 1 calc GR . . . .
H20C H 0.467740 0.296574 -0.030409 0.045 Uiso 1 1 calc GR . . . .
C29 C 0.6420(4) 0.9929(3) 0.4283(3) 0.0409(10) Uani 1 1 d . . . . .
H29 H 0.642585 1.041185 0.392204 0.049 Uiso 1 1 calc R . . . .
C10 C 1.0382(3) 0.3896(3) 0.2045(3) 0.0321(9) Uani 1 1 d . . . . .
H10 H 1.122388 0.405135 0.203603 0.038 Uiso 1 1 calc R . . . .
C22 C 0.1761(3) 0.3540(3) -0.0346(3) 0.0305(9) Uani 1 1 d . . . . .
H22A H 0.122706 0.369878 0.010420 0.046 Uiso 1 1 calc GR . . . .
H22B H 0.142080 0.292616 -0.080140 0.046 Uiso 1 1 calc GR . . . .
H22C H 0.179988 0.409364 -0.065270 0.046 Uiso 1 1 calc GR . . . .
C34 C 0.9024(4) 0.5416(4) 0.4059(3) 0.0423(11) Uani 1 1 d . . . . .
H34 H 0.931884 0.485388 0.428250 0.051 Uiso 1 1 calc R . . . .
Cl3 Cl 0.9838(4) 1.1021(3) 0.4064(4) 0.228(2) Uani 1 1 d . . . . .
C31 C 0.6687(4) 0.9535(3) 0.5754(3) 0.0409(10) Uani 1 1 d . . . . .
H31 H 0.687908 0.974548 0.640357 0.049 Uiso 1 1 calc R . . . .
C9 C 1.0086(4) 0.3320(3) 0.2625(3) 0.0358(9) Uani 1 1 d . . . . .
H9 H 1.072804 0.307436 0.301037 0.043 Uiso 1 1 calc R . . . .
C26 C 0.3390(4) 0.7853(3) 0.1498(3) 0.0312(9) Uani 1 1 d . . . . .
H26A H 0.422211 0.800921 0.188115 0.047 Uiso 1 1 calc GR . . . .
H26B H 0.292183 0.845292 0.157480 0.047 Uiso 1 1 calc GR . . . .
H26C H 0.345132 0.763059 0.085355 0.047 Uiso 1 1 calc GR . . . .
C6 C 0.6735(4) 0.1324(3) 0.1032(3) 0.0364(9) Uani 1 1 d . . . . .
H6 H 0.725058 0.169277 0.076868 0.044 Uiso 1 1 calc R . . . .
Cl4 Cl 0.8999(5) 0.9313(4) 0.2561(3) 0.258(3) Uani 1 1 d . . . . .
C2 C 0.5416(4) 0.1263(3) 0.2105(3) 0.0348(9) Uani 1 1 d . . . . .
H2 H 0.502575 0.159310 0.258082 0.042 Uiso 1 1 calc R . . . .
C35 C 0.9758(4) 0.5931(4) 0.3652(4) 0.0516(14) Uani 1 1 d . . . . .
H35 H 1.056783 0.573478 0.360782 0.062 Uiso 1 1 calc R . . . .
C37 C 0.8145(4) 0.7034(3) 0.3386(4) 0.0436(11) Uani 1 1 d . . . . .
H37 H 0.784663 0.758599 0.314686 0.052 Uiso 1 1 calc R . . . .
C5 C 0.6551(5) 0.0291(3) 0.0731(4) 0.0530(13) Uani 1 1 d . . . . .
H5 H 0.693860 -0.004727 0.025710 0.064 Uiso 1 1 calc R . . . .
C3 C 0.5242(5) 0.0234(3) 0.1797(4) 0.0492(12) Uani 1 1 d . . . . .
H3 H 0.472816 -0.014059 0.205676 0.059 Uiso 1 1 calc R . . . .
C4 C 0.5812(5) -0.0245(3) 0.1113(4) 0.0545(14) Uani 1 1 d . . . . .
H4 H 0.569502 -0.095276 0.090443 0.065 Uiso 1 1 calc R . . . .
C36 C 0.9319(4) 0.6732(4) 0.3310(4) 0.0620(16) Uani 1 1 d . . . . .
H36 H 0.982267 0.707916 0.301987 0.074 Uiso 1 1 calc R . . . .
C39 C 0.9723(10) 0.9680(8) 0.3753(11) 0.185(6) Uani 1 1 d . . . . .
H39A H 0.922046 0.940710 0.412832 0.222 Uiso 1 1 calc R . . . .
H39B H 1.055670 0.942324 0.385545 0.222 Uiso 1 1 calc R . . . .

loop_
_atom_site_aniso_label
_atom_site_aniso_U_11
_atom_site_aniso_U_22
_atom_site_aniso_U_33
_atom_site_aniso_U_23
_atom_site_aniso_U_13
_atom_site_aniso_U_12
I1 0.01899(11) 0.02199(11) 0.02061(11) 0.00486(8) 0.00393(8) -0.00007(8)
I2 0.02724(12) 0.02944(13) 0.02197(12) 0.00907(9) 0.00601(9) 0.00807(9)
Cu2 0.0233(2) 0.0240(2) 0.0226(2) 0.00722(17) 0.00573(17) 0.00257(17)
Cu1 0.0252(2) 0.0258(2) 0.0287(2) 0.00718(18) 0.00917(18) -0.00225(18)
P1 0.0151(4) 0.0152(4) 0.0185(4) 0.0024(3) 0.0014(3) -0.0010(3)
P2 0.0159(4) 0.0152(4) 0.0203(4) 0.0053(3) 0.0026(3) 0.0033(3)
O1 0.0188(11) 0.0130(11) 0.0206(12) 0.0024(9) -0.0009(9) -0.0020(9)
O2 0.0194(11) 0.0152(11) 0.0183(11) 0.0027(9) 0.0024(9) 0.0062(9)
C38 0.0164(16) 0.0238(17) 0.0216(17) 0.0002(14) -0.0005(13) -0.0011(13)
C18 0.0128(14) 0.0183(15) 0.0188(16) 0.0061(13) 0.0012(12) 0.0011(12)
C17 0.0179(15) 0.0139(15) 0.0160(15) 0.0027(12) 0.0031(12) -0.0024(12)
C16 0.0169(15) 0.0141(15) 0.0161(15) 0.0060(12) 0.0034(12) 0.0023(12)
C13 0.0180(15) 0.0151(15) 0.0168(15) 0.0057(12) 0.0054(12) 0.0033(12)
C28 0.040(2) 0.0193(18) 0.029(2) 0.0033(15) -0.0013(17) -0.0032(16)
C7 0.0167(15) 0.0205(16) 0.0220(17) 0.0034(13) 0.0029(13) 0.0022(13)
C14 0.0150(14) 0.0165(15) 0.0141(15) 0.0036(12) 0.0053(12) 0.0000(12)
C15 0.0155(15) 0.0183(16) 0.0167(15) 0.0054(12) 0.0029(12) 0.0018(12)
C23 0.0153(15) 0.0149(15) 0.0213(16) 0.0032(13) 0.0024(12) 0.0043(12)
C19 0.0166(15) 0.0161(15) 0.0180(16) 0.0017(12) 0.0011(12) 0.0010(12)
C27 0.0189(16) 0.0172(16) 0.0246(17) 0.0014(13) 0.0018(13) -0.0016(13)
C12 0.0221(17) 0.0246(18) 0.0239(18) 0.0043(14) 0.0025(14) 0.0009(14)
C32 0.044(2) 0.0247(19) 0.0234(19) 0.0006(15) 0.0027(17) -0.0021(17)
C21 0.0301(19) 0.0203(18) 0.032(2) 0.0021(15) 0.0040(16) -0.0048(15)
C24 0.0278(19) 0.034(2) 0.0254(19) 0.0025(16) 0.0075(15) 0.0113(16)
C8 0.0260(19) 0.035(2) 0.033(2) 0.0149(17) 0.0053(16) 0.0064(16)
C1 0.0213(17) 0.0172(16) 0.0282(19) 0.0070(14) -0.0028(14) 0.0053(13)
C33 0.029(2) 0.038(2) 0.0235(19) 0.0070(16) 0.0034(15) 0.0115(16)
C25 0.0204(17) 0.0257(18) 0.033(2) 0.0022(15) -0.0023(15) 0.0080(14)
C11 0.0253(19) 0.033(2) 0.030(2) 0.0052(16) 0.0109(15) -0.0026(15)
C30 0.051(3) 0.0195(19) 0.044(3) -0.0053(18) -0.002(2) -0.0031(18)
C20 0.032(2) 0.034(2) 0.0220(18) -0.0011(16) 0.0090(15) 0.0043(16)
C29 0.056(3) 0.0189(19) 0.042(2) 0.0059(17) 0.000(2) -0.0030(18)
C10 0.0178(17) 0.042(2) 0.035(2) 0.0040(18) 0.0053(15) 0.0004(16)
C22 0.0259(19) 0.0253(19) 0.030(2) -0.0048(15) -0.0073(15) 0.0036(15)
C34 0.035(2) 0.052(3) 0.029(2) -0.0041(19) -0.0078(18) 0.025(2)
Cl3 0.199(4) 0.191(4) 0.324(6) 0.096(4) 0.074(4) 0.087(3)
C31 0.052(3) 0.030(2) 0.029(2) -0.0065(17) -0.0016(19) -0.0060(19)
C9 0.0204(18) 0.046(2) 0.040(2) 0.0112(19) 0.0002(16) 0.0093(17)
C26 0.029(2) 0.0229(18) 0.048(2) 0.0185(17) 0.0110(18) 0.0073(15)
C6 0.038(2) 0.026(2) 0.042(2) 0.0005(17) 0.0080(19) 0.0057(17)
Cl4 0.261(5) 0.302(6) 0.242(5) 0.175(5) 0.009(4) -0.103(4)
C2 0.040(2) 0.0231(19) 0.041(2) 0.0109(17) 0.0041(19) -0.0012(17)
C35 0.0164(19) 0.058(3) 0.064(3) -0.016(3) 0.001(2) 0.006(2)
C37 0.031(2) 0.035(2) 0.071(3) 0.014(2) 0.024(2) 0.0014(18)
C5 0.063(3) 0.031(2) 0.054(3) -0.008(2) 0.003(3) 0.017(2)
C3 0.060(3) 0.024(2) 0.059(3) 0.016(2) -0.004(2) -0.007(2)
C4 0.069(3) 0.016(2) 0.068(3) 0.004(2) -0.005(3) 0.006(2)
C36 0.034(3) 0.049(3) 0.103(5) 0.003(3) 0.034(3) -0.007(2)
C39 0.116(9) 0.114(8) 0.32(2) 0.085(11) -0.002(10) 0.005(7)

loop_
_atom_type_symbol
_atom_type_description
_atom_type_scat_dispersion_real
_atom_type_scat_dispersion_imag
_atom_type_scat_source
C C 0.0033 0.0016 'International Tables Vol C Tables 4.2.6.8 and 6.1.1.4'
H H 0.0000 0.0000 'International Tables Vol C Tables 4.2.6.8 and 6.1.1.4'
Cl Cl 0.1484 0.1585 'International Tables Vol C Tables 4.2.6.8 and 6.1.1.4'
Cu Cu 0.3201 1.2651 'International Tables Vol C Tables 4.2.6.8 and 6.1.1.4'
I I -0.4742 1.8119 'International Tables Vol C Tables 4.2.6.8 and 6.1.1.4'
O O 0.0106 0.0060 'International Tables Vol C Tables 4.2.6.8 and 6.1.1.4'
P P 0.1023 0.0942 'International Tables Vol C Tables 4.2.6.8 and 6.1.1.4'

loop_
_geom_angle_atom_site_label_1
_geom_angle_atom_site_label_2
_geom_angle_atom_site_label_3
_geom_angle
_geom_angle_site_symmetry_1
_geom_angle_site_symmetry_3
_geom_angle_publ_flag
Cu2 I1 Cu1 92.654(18) . . ?
Cu2 I1 Cu1 67.951(17) . 2_666 ?
Cu1 I1 Cu1 75.554(18) . 2_666 ?
Cu2 I2 Cu1 70.753(18) . 2_666 ?
I1 Cu2 Cu1 60.207(14) . 2_666 ?
I2 Cu2 I1 115.91(2) . . ?
I2 Cu2 Cu1 56.655(16) . 2_666 ?
P2 Cu2 I1 126.00(3) . . ?
P2 Cu2 I2 116.55(3) . . ?
P2 Cu2 Cu1 172.98(3) . 2_666 ?
I1 Cu1 I1 104.447(18) . 2_666 ?
I1 Cu1 Cu2 51.843(15) 2_666 2_666 ?
I1 Cu1 Cu2 105.834(18) . 2_666 ?
I2 Cu1 I1 103.813(19) 2_666 . ?
I2 Cu1 I1 103.679(19) 2_666 2_666 ?
I2 Cu1 Cu2 52.592(13) 2_666 2_666 ?
P1 Cu1 I1 109.91(3) . 2_666 ?
P1 Cu1 I1 119.09(3) . . ?
P1 Cu1 I2 114.39(3) . 2_666 ?
P1 Cu1 Cu2 134.98(3) . 2_666 ?
O1 P1 Cu1 116.96(9) . . ?
O1 P1 C38 103.38(14) . . ?
O1 P1 C27 98.21(14) . . ?
C38 P1 Cu1 118.65(12) . . ?
C27 P1 Cu1 115.00(12) . . ?
C27 P1 C38 101.61(16) . . ?
O2 P2 Cu2 119.00(9) . . ?
O2 P2 C7 102.31(14) . . ?
O2 P2 C1 101.41(14) . . ?
C7 P2 Cu2 119.16(11) . . ?
C1 P2 Cu2 110.16(13) . . ?
C1 P2 C7 102.20(16) . . ?
C17 O1 P1 121.0(2) . . ?
C13 O2 P2 120.97(19) . . ?
C33 C38 P1 119.2(3) . . ?
C37 C38 P1 121.5(3) . . ?
C37 C38 C33 119.2(4) . . ?
C17 C18 C13 120.5(3) . . ?
O1 C17 C16 119.4(3) . . ?
C18 C17 O1 119.1(3) . . ?
C18 C17 C16 121.4(3) . . ?
C17 C16 C23 123.0(3) . . ?
C15 C16 C17 115.4(3) . . ?
C15 C16 C23 121.6(3) . . ?
C18 C13 O2 119.1(3) . . ?
C18 C13 C14 121.5(3) . . ?
C14 C13 O2 119.3(3) . . ?
C29 C28 C27 119.7(4) . . ?
C12 C7 P2 122.6(3) . . ?
C12 C7 C8 119.4(3) . . ?
C8 C7 P2 118.0(3) . . ?
C13 C14 C15 115.4(3) . . ?
C13 C14 C19 122.6(3) . . ?
C15 C14 C19 122.0(3) . . ?
C16 C15 C14 125.8(3) . . ?
C24 C23 C16 110.6(3) . . ?
C24 C23 C25 106.9(3) . . ?
C24 C23 C26 110.3(3) . . ?
C25 C23 C16 111.9(3) . . ?
C25 C23 C26 107.8(3) . . ?
C26 C23 C16 109.2(3) . . ?
C21 C19 C14 110.4(3) . . ?
C21 C19 C20 110.5(3) . . ?
C21 C19 C22 107.1(3) . . ?
C20 C19 C14 109.5(3) . . ?
C22 C19 C14 111.8(3) . . ?
C22 C19 C20 107.5(3) . . ?
C28 C27 P1 123.3(3) . . ?
C32 C27 P1 117.0(3) . . ?
C32 C27 C28 119.6(3) . . ?
C11 C12 C7 119.8(3) . . ?
C27 C32 C31 120.0(4) . . ?
C9 C8 C7 119.8(4) . . ?
C6 C1 P2 122.6(3) . . ?
C2 C1 P2 118.2(3) . . ?
C2 C1 C6 119.2(3) . . ?
C34 C33 C38 120.4(4) . . ?
C10 C11 C12 120.8(4) . . ?
C29 C30 C31 120.2(4) . . ?
C30 C29 C28 120.7(4) . . ?
C11 C10 C9 119.4(3) . . ?
C35 C34 C33 119.9(4) . . ?
C30 C31 C32 119.8(4) . . ?
C8 C9 C10 120.6(4) . . ?
C5 C6 C1 119.6(4) . . ?
C3 C2 C1 120.5(4) . . ?
C34 C35 C36 120.0(4) . . ?
C38 C37 C36 120.1(4) . . ?
C4 C5 C6 120.4(5) . . ?
C4 C3 C2 119.9(5) . . ?
C5 C4 C3 120.4(4) . . ?
C35 C36 C37 120.3(5) . . ?
Cl3 C39 Cl4 107.2(7) . . ?

loop_
_geom_bond_atom_site_label_1
_geom_bond_atom_site_label_2
_geom_bond_distance
_geom_bond_site_symmetry_2
_geom_bond_publ_flag
I1 Cu2 2.5428(6) . ?
I1 Cu1 2.6635(6) . ?
I1 Cu1 2.8063(6) 2_666 ?
I2 Cu2 2.5218(6) . ?
I2 Cu1 2.6520(6) 2_666 ?
Cu2 Cu1 2.9972(7) 2_666 ?
Cu2 P2 2.1973(10) . ?
Cu1 P1 2.2247(10) . ?
P1 O1 1.649(2) . ?
P1 C38 1.818(3) . ?
P1 C27 1.811(3) . ?
P2 O2 1.641(2) . ?
P2 C7 1.813(3) . ?
P2 C1 1.809(3) . ?
O1 C17 1.396(4) . ?
O2 C13 1.397(4) . ?
C38 C33 1.391(5) . ?
C38 C37 1.383(6) . ?
C18 C17 1.382(4) . ?
C18 C13 1.385(4) . ?
C17 C16 1.401(4) . ?
C16 C15 1.396(4) . ?
C16 C23 1.539(4) . ?
C13 C14 1.397(4) . ?
C28 C27 1.392(5) . ?
C28 C29 1.388(5) . ?
C7 C12 1.389(5) . ?
C7 C8 1.399(5) . ?
C14 C15 1.400(4) . ?
C14 C19 1.538(4) . ?
C23 C24 1.528(5) . ?
C23 C25 1.528(4) . ?
C23 C26 1.533(5) . ?
C19 C21 1.529(5) . ?
C19 C20 1.532(5) . ?
C19 C22 1.532(5) . ?
C27 C32 1.388(5) . ?
C12 C11 1.385(5) . ?
C32 C31 1.395(5) . ?
C8 C9 1.381(5) . ?
C1 C6 1.395(5) . ?
C1 C2 1.390(5) . ?
C33 C34 1.385(5) . ?
C11 C10 1.378(5) . ?
C30 C29 1.370(6) . ?
C30 C31 1.384(6) . ?
C10 C9 1.385(6) . ?
C34 C35 1.377(7) . ?
Cl3 C39 1.791(11) . ?
C6 C5 1.388(6) . ?
Cl4 C39 1.794(14) . ?
C2 C3 1.383(6) . ?
C35 C36 1.377(8) . ?
C37 C36 1.388(6) . ?
C5 C4 1.373(8) . ?
C3 C4 1.374(7) . ?

loop_
_smtbx_masks_void_nr
_smtbx_masks_void_average_x
_smtbx_masks_void_average_y
_smtbx_masks_void_average_z
_smtbx_masks_void_volume
_smtbx_masks_void_count_electrons
_smtbx_masks_void_content
1 0.000 0.000 0.000 251.9 60.1 '1 CH2Cl2'
